data_4503214
loop_
_publ_author_name
'Barsky, Inna'
'Bernstein, Joel'
'Stephens, Peter W.'
'Stone, Kevin H.'
'Cheung, Eugene'
'Hickey, Magali B.'
'Henck, Jan-Olav'

_publ_section_title
;
 Disappearing and Reappearing Polymorphism inp-Methylchalcone
;
_journal_issue 1
_journal_name_full 'Crystal Growth &amp; Design'
_journal_page_first 63
_journal_paper_doi 10.1021/cg7007733
_journal_volume 8
_journal_year 2008
_chemical_formula_sum 'C16 H14 O'
_chemical_formula_weight 222.27
_chemical_name_systematic
; 
 ? 
;
_space_group_IT_number 14
_symmetry_cell_setting monoclinic
_symmetry_space_group_name_Hall '-P 2yn'
_symmetry_space_group_name_H-M 'P 1 21/n 1'
_atom_sites_solution_hydrogens geom
_atom_sites_solution_primary direct
_atom_sites_solution_secondary difmap
_audit_creation_method SHELXL-97
_cell_angle_alpha 90.00
_cell_angle_beta 93.499(9)
_cell_angle_gamma 90.00
_cell_formula_units_Z 4
_cell_length_a 5.8731(17)
_cell_length_b 16.762(5)
_cell_length_c 12.554(4)
_cell_measurement_temperature 299(2)
_cell_volume 1233.6(6)
_computing_cell_refinement 'Bruker SMART'
_computing_data_collection 'Bruker SMART'
_computing_data_reduction 'Bruker SHELXTL'
_computing_molecular_graphics 'Bruker SHELXTL'
_computing_publication_material 'Bruker SHELXTL'
_computing_structure_refinement 'SHELXL-97 (Sheldrick, 1997)'
_computing_structure_solution 'SHELXS-97 (Sheldrick, 1990)'
_diffrn_ambient_temperature 299(2)
_diffrn_measured_fraction_theta_full 0.996
_diffrn_measured_fraction_theta_max 0.996
_diffrn_measurement_device_type 'CCD area detector'
_diffrn_measurement_method 'phi and omega scans'
_diffrn_radiation_monochromator graphite
_diffrn_radiation_source 'fine-focus sealed tube'
_diffrn_radiation_type MoK\a
_diffrn_radiation_wavelength 0.71073
_diffrn_reflns_av_R_equivalents 0.0314
_diffrn_reflns_av_sigmaI/netI 0.0269
_diffrn_reflns_limit_h_max 7
_diffrn_reflns_limit_h_min -7
_diffrn_reflns_limit_k_max 22
_diffrn_reflns_limit_k_min -22
_diffrn_reflns_limit_l_max 16
_diffrn_reflns_limit_l_min -15
_diffrn_reflns_number 10636
_diffrn_reflns_theta_full 28.37
_diffrn_reflns_theta_max 28.37
_diffrn_reflns_theta_min 2.03
_exptl_absorpt_coefficient_mu 0.073
_exptl_absorpt_correction_type none
_exptl_crystal_colour yellow
_exptl_crystal_density_diffrn 1.197
_exptl_crystal_density_method 'not measured'
_exptl_crystal_description rod
_exptl_crystal_F_000 472
_refine_diff_density_max 0.150
_refine_diff_density_min -0.207
_refine_diff_density_rms 0.044
_refine_ls_extinction_method none
_refine_ls_goodness_of_fit_ref 1.010
_refine_ls_hydrogen_treatment mixed
_refine_ls_matrix_type full
_refine_ls_number_parameters 210
_refine_ls_number_reflns 3073
_refine_ls_number_restraints 0
_refine_ls_restrained_S_all 1.010
_refine_ls_R_factor_all 0.0688
_refine_ls_R_factor_gt 0.0439
_refine_ls_shift/su_max 0.001
_refine_ls_shift/su_mean 0.000
_refine_ls_structure_factor_coef Fsqd
_refine_ls_weighting_details 'calc w=1/[\s^2^(Fo^2^)+(0.0735P)^2^+0.0000P] where P=(Fo^2^+2Fc^2^)/3'
_refine_ls_weighting_scheme calc
_refine_ls_wR_factor_gt 0.1147
_refine_ls_wR_factor_ref 0.1297
_reflns_number_gt 1958
_reflns_number_total 3073
_reflns_threshold_expression >2sigma(I)
_cod_data_source_file cg7007733-file001.cif
_cod_data_source_block pmc0097
_cod_depositor_comments
;
The following automatic conversions were performed:

'_symmetry_cell_setting' value 'Monoclinic' changed to 'monoclinic'
according to /home/saulius/struct/CIF-dictionaries/cif_core.dic
dictionary named 'cif_core.dic' version 2.4.1 from 2010-06-29.

Automatic conversion script
Id: cif_fix_values 1715 2011-07-08 13:25:40Z adriana 
;
_cod_original_sg_symbol_H-M P2(1)/n
_cod_database_code 4503214

loop_
_symmetry_equiv_pos_as_xyz
'x, y, z'
'-x+1/2, y+1/2, -z+1/2'
'-x, -y, -z'
'x-1/2, -y-1/2, z-1/2'

loop_
_atom_site_label
_atom_site_type_symbol
_atom_site_fract_x
_atom_site_fract_y
_atom_site_fract_z
_atom_site_U_iso_or_equiv
_atom_site_adp_type
_atom_site_occupancy
_atom_site_symmetry_multiplicity
_atom_site_calc_flag
C10 C 0.2199(2) 0.99522(7) 0.76107(10) 0.0504(3) Uani 1 1 d
C7 C 0.5313(2) 0.87316(6) 0.98485(9) 0.0505(3) Uani 1 1 d
C9 C 0.3805(2) 0.94910(7) 0.82971(10) 0.0519(3) Uani 1 1 d
C8 C 0.3448(2) 0.91488(7) 0.92298(10) 0.0540(3) Uani 1 1 d
C6 C 0.4731(2) 0.81697(7) 1.07151(9) 0.0484(3) Uani 1 1 d
C5 C 0.6387(2) 0.80012(7) 1.15232(10) 0.0555(3) Uani 1 1 d
O1 O 0.73196(15) 0.88343(6) 0.96589(7) 0.0678(3) Uani 1 1 d
C11 C 0.0097(2) 1.02201(7) 0.79419(10) 0.0549(3) Uani 1 1 d
C15 C 0.2791(2) 1.01751(8) 0.65942(11) 0.0606(3) Uani 1 1 d
C1 C 0.2629(2) 0.77821(8) 1.07064(11) 0.0588(3) Uani 1 1 d
C12 C -0.1308(2) 1.06919(7) 0.72827(11) 0.0568(3) Uani 1 1 d
C14 C 0.1367(3) 1.06386(9) 0.59374(11) 0.0658(4) Uani 1 1 d
C13 C -0.0703(2) 1.09129(7) 0.62665(10) 0.0586(3) Uani 1 1 d
C3 C 0.3890(3) 0.70577(9) 1.22817(12) 0.0708(4) Uani 1 1 d
C16 C -0.2245(4) 1.14290(12) 0.55575(17) 0.0813(5) Uani 1 1 d
C4 C 0.5961(3) 0.74555(9) 1.23077(12) 0.0675(4) Uani 1 1 d
C2 C 0.2233(3) 0.72224(9) 1.14879(13) 0.0694(4) Uani 1 1 d
H12 H -0.278(3) 1.0877(7) 0.7535(10) 0.061(3) Uiso 1 1 d
H8 H 0.196(2) 0.9170(8) 0.9522(10) 0.064(4) Uiso 1 1 d
H5 H 0.787(3) 0.8267(8) 1.1534(11) 0.066(4) Uiso 1 1 d
H14 H 0.183(2) 1.0785(8) 0.5238(12) 0.070(4) Uiso 1 1 d
H3 H 0.357(3) 0.6651(9) 1.2830(13) 0.086(5) Uiso 1 1 d
H1 H 0.139(3) 0.7912(8) 1.0155(12) 0.069(4) Uiso 1 1 d
H11 H -0.037(2) 1.0089(8) 0.8637(12) 0.062(4) Uiso 1 1 d
H15 H 0.424(3) 0.9995(9) 0.6361(13) 0.077(4) Uiso 1 1 d
H9 H 0.531(3) 0.9429(8) 0.8013(11) 0.067(4) Uiso 1 1 d
H4 H 0.714(3) 0.7352(9) 1.2875(12) 0.080(4) Uiso 1 1 d
H2 H 0.079(3) 0.6935(9) 1.1428(12) 0.076(4) Uiso 1 1 d
H16C H -0.202(4) 1.2013(19) 0.5726(18) 0.155(9) Uiso 1 1 d
H16A H -0.381(5) 1.1334(14) 0.561(2) 0.147(9) Uiso 1 1 d
H16B H -0.185(4) 1.1459(14) 0.485(2) 0.151(9) Uiso 1 1 d

loop_
_atom_site_aniso_label
_atom_site_aniso_U_11
_atom_site_aniso_U_22
_atom_site_aniso_U_33
_atom_site_aniso_U_23
_atom_site_aniso_U_13
_atom_site_aniso_U_12
C10 0.0481(7) 0.0495(6) 0.0532(6) 0.0000(5) 0.0002(5) -0.0062(5)
C7 0.0469(7) 0.0537(6) 0.0511(6) -0.0035(5) 0.0050(5) 0.0017(5)
C9 0.0469(7) 0.0525(6) 0.0563(7) -0.0013(5) 0.0023(6) -0.0024(5)
C8 0.0473(7) 0.0582(6) 0.0566(7) 0.0006(6) 0.0043(6) 0.0029(6)
C6 0.0439(6) 0.0503(6) 0.0512(6) -0.0034(5) 0.0050(5) 0.0040(5)
C5 0.0494(7) 0.0567(6) 0.0598(7) 0.0005(6) -0.0007(6) 0.0015(6)
O1 0.0462(5) 0.0852(6) 0.0726(6) 0.0142(5) 0.0072(4) 0.0006(5)
C11 0.0532(8) 0.0575(7) 0.0541(7) 0.0028(6) 0.0037(6) -0.0046(6)
C15 0.0506(8) 0.0740(8) 0.0574(7) 0.0037(6) 0.0052(6) -0.0025(7)
C1 0.0464(7) 0.0652(7) 0.0645(8) 0.0023(6) 0.0013(6) -0.0012(6)
C12 0.0496(8) 0.0570(7) 0.0634(8) 0.0004(6) 0.0014(6) -0.0017(6)
C14 0.0617(9) 0.0810(9) 0.0543(7) 0.0126(7) 0.0021(6) -0.0080(7)
C13 0.0554(8) 0.0564(6) 0.0628(7) 0.0067(6) -0.0058(6) -0.0081(6)
C3 0.0729(10) 0.0678(8) 0.0727(9) 0.0158(7) 0.0137(8) 0.0036(7)
C16 0.0752(12) 0.0812(11) 0.0858(12) 0.0255(9) -0.0092(9) 0.0025(9)
C4 0.0665(9) 0.0718(8) 0.0633(8) 0.0106(7) -0.0033(7) 0.0084(7)
C2 0.0553(8) 0.0706(8) 0.0830(10) 0.0092(7) 0.0101(7) -0.0055(7)

loop_
_atom_type_symbol
_atom_type_description
_atom_type_scat_dispersion_real
_atom_type_scat_dispersion_imag
_atom_type_scat_source
C C 0.0033 0.0016 'International Tables Vol C Tables 4.2.6.8 and 6.1.1.4'
H H 0.0000 0.0000 'International Tables Vol C Tables 4.2.6.8 and 6.1.1.4'
O O 0.0106 0.0060 'International Tables Vol C Tables 4.2.6.8 and 6.1.1.4'

loop_
_geom_angle_atom_site_label_1
_geom_angle_atom_site_label_2
_geom_angle_atom_site_label_3
_geom_angle
C15 C10 C11 117.36(12)
C15 C10 C9 119.59(12)
C11 C10 C9 122.98(11)
O1 C7 C8 121.36(11)
O1 C7 C6 119.63(11)
C8 C7 C6 119.01(11)
C8 C9 C10 128.02(12)
C9 C8 C7 120.90(12)
C5 C6 C1 119.37(11)
C5 C6 C7 118.55(11)
C1 C6 C7 121.99(11)
C4 C5 C6 120.44(13)
C12 C11 C10 120.72(12)
C14 C15 C10 121.52(13)
C2 C1 C6 119.74(13)
C11 C12 C13 121.58(13)
C15 C14 C13 121.33(13)
C14 C13 C12 117.48(12)
C14 C13 C16 121.45(14)
C12 C13 C16 121.07(14)
C2 C3 C4 120.06(14)
C5 C4 C3 119.99(14)
C3 C2 C1 120.36(14)

loop_
_geom_bond_atom_site_label_1
_geom_bond_atom_site_label_2
_geom_bond_distance
C10 C15 1.3940(18)
C10 C11 1.4004(18)
C10 C9 1.4599(18)
C7 O1 1.2283(14)
C7 C8 1.4795(18)
C7 C6 1.4943(16)
C9 C8 1.3320(18)
C6 C5 1.3909(18)
C6 C1 1.3947(18)
C5 C4 1.3781(19)
C11 C12 1.3812(19)
C15 C14 1.378(2)
C1 C2 1.3873(19)
C12 C13 1.3952(18)
C14 C13 1.386(2)
C13 C16 1.504(2)
C3 C2 1.378(2)
C3 C4 1.386(2)

loop_
_geom_torsion_atom_site_label_1
_geom_torsion_atom_site_label_2
_geom_torsion_atom_site_label_3
_geom_torsion_atom_site_label_4
_geom_torsion
C15 C10 C9 C8 -171.51(12)
C11 C10 C9 C8 11.6(2)
C10 C9 C8 C7 -177.14(11)
O1 C7 C8 C9 16.49(18)
C6 C7 C8 C9 -163.04(11)
O1 C7 C6 C5 22.98(16)
C8 C7 C6 C5 -157.48(11)
O1 C7 C6 C1 -153.73(12)
C8 C7 C6 C1 25.80(16)
C1 C6 C5 C4 0.13(18)
C7 C6 C5 C4 -176.68(11)
C15 C10 C11 C12 -0.55(18)
C9 C10 C11 C12 176.40(11)
C11 C10 C15 C14 -0.2(2)
C9 C10 C15 C14 -177.23(12)
C5 C6 C1 C2 -1.37(18)
C7 C6 C1 C2 175.32(11)
C10 C11 C12 C13 0.5(2)
C10 C15 C14 C13 0.9(2)
C15 C14 C13 C12 -0.9(2)
C15 C14 C13 C16 179.08(15)
C11 C12 C13 C14 0.2(2)
C11 C12 C13 C16 -179.81(14)
C6 C5 C4 C3 1.4(2)
C2 C3 C4 C5 -1.7(2)
C4 C3 C2 C1 0.5(2)
C6 C1 C2 C3 1.1(2)

loop_
_cod_related_entry_id
_cod_related_entry_database
_cod_related_entry_code
1 ChemSpider 4525248
